data_2236508
loop_
_publ_author_name
'Yang, Pan'
'Liu, Yan'
'Li, Hua Yun'
'Ding, Bin'

_publ_section_title
;
 Poly[aqua-\m-bromido-(\m~2~-5-methylpyrazine-2-carboxylato-\k^4^<i>N</i>^1^,<i>O</i>^2^:<i>O</i>^2^,<i>O</i>^2'^)lead(II)]
;
_journal_coeditor_code NG5284
_journal_issue 9
_journal_name_full 'Acta Crystallographica Section E'
_journal_page_first m1139
_journal_paper_doi 10.1107/S1600536812033776
_journal_volume 68
_journal_year 2012
_chemical_formula_iupac '[Pb Br (C6 H5 N2 O2) (H2 O)]'
_chemical_formula_moiety 'C6 H7 Br N2 O3 Pb'
_chemical_formula_sum 'C6 H7 Br N2 O3 Pb'
_chemical_formula_weight 442.24
_chemical_name_systematic
;
Poly[aqua-\m-bromido-(\m~2~-5-methylpyrazine-2-carboxylato-
\k^4^<i>N</i>^1^,<i>O</i>^2^:<i>O</i>^2^,<i>O</i>^2'^)lead(II)]
;
_space_group_IT_number 14
_symmetry_cell_setting monoclinic
_symmetry_space_group_name_Hall '-P 2ybc'
_symmetry_space_group_name_H-M 'P 1 21/c 1'
_cell_angle_alpha 90
_cell_angle_beta 92.884(2)
_cell_angle_gamma 90
_cell_formula_units_Z 4
_cell_length_a 7.5493(10)
_cell_length_b 6.6775(9)
_cell_length_c 19.335(3)
_cell_measurement_reflns_used 3510
_cell_measurement_temperature 296(2)
_cell_measurement_theta_max 28.22
_cell_measurement_theta_min 3.34
_cell_volume 973.5(2)
_computing_cell_refinement 'SAINT (Bruker, 2007)'
_computing_data_collection 'APEX2 (Bruker, 2007)'
_computing_data_reduction 'SAINT (Bruker, 2007)'
_computing_molecular_graphics 'DIAMOND (Brandenburg, 1999)'
_computing_publication_material 'publCIF (Westrip, 2010)'
_computing_structure_refinement 'SHELXL97 (Sheldrick, 2008)'
_computing_structure_solution 'SHELXS97 (Sheldrick, 2008)'
_diffrn_ambient_temperature 296(2)
_diffrn_measured_fraction_theta_full 0.994
_diffrn_measured_fraction_theta_max 0.994
_diffrn_measurement_device_type 'Bruker SMART APEX CCD area-detector'
_diffrn_measurement_method 'phi and omega scans'
_diffrn_radiation_monochromator graphite
_diffrn_radiation_source 'fine-focus sealed tube'
_diffrn_radiation_type 'Mo K\a'
_diffrn_radiation_wavelength 0.71073
_diffrn_reflns_av_R_equivalents 0.0385
_diffrn_reflns_av_sigmaI/netI 0.0494
_diffrn_reflns_limit_h_max 5
_diffrn_reflns_limit_h_min -9
_diffrn_reflns_limit_k_max 8
_diffrn_reflns_limit_k_min -8
_diffrn_reflns_limit_l_max 22
_diffrn_reflns_limit_l_min -23
_diffrn_reflns_number 5123
_diffrn_reflns_theta_full 26.01
_diffrn_reflns_theta_max 26.01
_diffrn_reflns_theta_min 3.23
_exptl_absorpt_coefficient_mu 21.412
_exptl_absorpt_correction_T_max 0.1673
_exptl_absorpt_correction_T_min 0.1415
_exptl_absorpt_correction_type multi-scan
_exptl_absorpt_process_details '(SADABS; Sheldrick, 1996)'
_exptl_crystal_colour colourless
_exptl_crystal_density_diffrn 3.018
_exptl_crystal_density_method 'not measured'
_exptl_crystal_description block
_exptl_crystal_F_000 792
_exptl_crystal_size_max 0.15
_exptl_crystal_size_mid 0.14
_exptl_crystal_size_min 0.13
_refine_diff_density_max 2.257
_refine_diff_density_min -2.195
_refine_ls_goodness_of_fit_ref 1.049
_refine_ls_hydrogen_treatment constr
_refine_ls_matrix_type full
_refine_ls_number_parameters 120
_refine_ls_number_reflns 1904
_refine_ls_number_restraints 0
_refine_ls_restrained_S_all 1.049
_refine_ls_R_factor_all 0.0360
_refine_ls_R_factor_gt 0.0334
_refine_ls_shift/su_max 0.032
_refine_ls_shift/su_mean 0.001
_refine_ls_structure_factor_coef Fsqd
_refine_ls_weighting_details 'calc w=1/[\s^2^(Fo^2^)+(0.0596P)^2^] where P=(Fo^2^+2Fc^2^)/3'
_refine_ls_weighting_scheme calc
_refine_ls_wR_factor_gt 0.0887
_refine_ls_wR_factor_ref 0.0905
_reflns_number_gt 1747
_reflns_number_total 1904
_reflns_threshold_expression I>2sigma(I)
_cod_data_source_file ng5284.cif
_cod_data_source_block I
_cod_original_sg_symbol_H-M 'P 21/c'
_cod_database_code 2236508
_cod_database_fobs_code 2236508

loop_
_symmetry_equiv_pos_as_xyz
'x, y, z'
'-x, y+1/2, -z+1/2'
'-x, -y, -z'
'x, -y-1/2, z-1/2'

loop_
_atom_site_type_symbol
_atom_site_label
_atom_site_fract_x
_atom_site_fract_y
_atom_site_fract_z
_atom_site_U_iso_or_equiv
_atom_site_adp_type
_atom_site_calc_flag
_atom_site_refinement_flags
_atom_site_occupancy
_atom_site_symmetry_multiplicity
Pb Pb1 0.29327(3) -0.20899(3) 0.782606(12) 0.02328(17) Uani d . 1 1
Br Br1 0.00888(10) 0.08548(11) 0.80760(4) 0.0386(2) Uani d . 1 1
O O1 0.5113(7) 0.0867(8) 0.7933(3) 0.0351(12) Uani d . 1 1
O O2 0.4664(8) -0.0254(8) 0.8984(3) 0.0427(13) Uani d . 1 1
O O3 0.2211(10) -0.5006(9) 0.8682(3) 0.067(2) Uani d . 1 1
H H3A 0.2481 -0.4963 0.9114 0.100 Uiso d R 1 1
H H3B 0.1828 -0.6189 0.8608 0.100 Uiso d R 1 1
N N1 0.6818(7) 0.4165(8) 0.8455(3) 0.0274(12) Uani d . 1 1
N N2 0.7181(8) 0.4728(9) 0.9872(3) 0.0322(13) Uani d . 1 1
C C1 0.6189(9) 0.2822(9) 0.8890(4) 0.0245(15) Uani d . 1 1
C C2 0.6373(10) 0.3105(10) 0.9598(4) 0.0302(16) Uani d . 1 1
H H2 0.5925 0.2146 0.9891 0.036 Uiso calc R 1 1
C C3 0.7783(9) 0.6113(9) 0.9431(4) 0.0298(15) Uani d . 1 1
C C4 0.7588(9) 0.5805(9) 0.8721(4) 0.0285(15) Uani d . 1 1
H H4 0.8006 0.6771 0.8423 0.034 Uiso calc R 1 1
C C5 0.5250(9) 0.0994(10) 0.8587(4) 0.0280(15) Uani d . 1 1
C C6 0.8627(14) 0.7958(11) 0.9749(6) 0.049(2) Uani d . 1 1
H H6A 0.7859 0.8517 1.0079 0.073 Uiso calc R 1 1
H H6B 0.8818 0.8924 0.9392 0.073 Uiso calc R 1 1
H H6C 0.9743 0.7609 0.9977 0.073 Uiso calc R 1 1

loop_
_atom_site_aniso_label
_atom_site_aniso_U_11
_atom_site_aniso_U_22
_atom_site_aniso_U_33
_atom_site_aniso_U_12
_atom_site_aniso_U_13
_atom_site_aniso_U_23
Pb1 0.0230(2) 0.0234(2) 0.0233(2) -0.00092(7) 0.00028(12) 0.00041(8)
Br1 0.0362(4) 0.0338(4) 0.0451(5) 0.0095(3) -0.0054(3) 0.0001(3)
O1 0.036(3) 0.042(3) 0.027(3) -0.017(2) -0.005(2) -0.004(2)
O2 0.056(4) 0.038(3) 0.034(3) -0.015(2) -0.002(2) 0.009(2)
O3 0.119(7) 0.049(4) 0.031(3) -0.039(4) -0.019(3) 0.008(3)
N1 0.028(3) 0.026(3) 0.028(3) -0.001(2) -0.001(2) -0.002(2)
N2 0.040(4) 0.030(3) 0.026(3) -0.004(2) -0.001(2) -0.005(2)
C1 0.021(3) 0.026(4) 0.027(4) 0.000(2) -0.002(3) 0.000(3)
C2 0.031(4) 0.031(4) 0.029(4) -0.001(3) 0.003(3) 0.001(3)
C3 0.030(4) 0.024(3) 0.035(4) 0.000(3) -0.003(3) -0.003(3)
C4 0.031(4) 0.023(3) 0.031(4) -0.002(3) 0.001(3) -0.001(3)
C5 0.025(3) 0.030(3) 0.029(4) -0.006(3) 0.003(3) -0.003(3)
C6 0.059(6) 0.033(5) 0.055(6) -0.011(3) 0.004(5) -0.008(4)

loop_
_atom_type_symbol
_atom_type_description
_atom_type_scat_dispersion_real
_atom_type_scat_dispersion_imag
_atom_type_scat_source
C C 0.0033 0.0016 'International Tables Vol C Tables 4.2.6.8 and 6.1.1.4'
H H 0.0000 0.0000 'International Tables Vol C Tables 4.2.6.8 and 6.1.1.4'
N N 0.0061 0.0033 'International Tables Vol C Tables 4.2.6.8 and 6.1.1.4'
O O 0.0106 0.0060 'International Tables Vol C Tables 4.2.6.8 and 6.1.1.4'
Br Br -0.2901 2.4595 'International Tables Vol C Tables 4.2.6.8 and 6.1.1.4'
Pb Pb -3.3944 10.1111 'International Tables Vol C Tables 4.2.6.8 and 6.1.1.4'

loop_
_geom_angle_atom_site_label_1
_geom_angle_atom_site_label_2
_geom_angle_atom_site_label_3
_geom_angle_site_symmetry_1
_geom_angle_site_symmetry_3
_geom_angle
O1 Pb1 O1 2_646 . 94.06(8)
O1 Pb1 N1 2_646 2_646 63.56(16)
O1 Pb1 N1 . 2_646 75.81(17)
O1 Pb1 O3 2_646 . 96.4(2)
O1 Pb1 O3 . . 132.06(18)
N1 Pb1 O3 2_646 . 148.79(18)
O1 Pb1 Br1 2_646 . 153.98(12)
O1 Pb1 Br1 . . 86.76(12)
N1 Pb1 Br1 2_646 . 91.65(12)
O3 Pb1 Br1 . . 102.33(18)
O1 Pb1 Br1 2_646 2_546 82.54(13)
O1 Pb1 Br1 . 2_546 146.05(12)
N1 Pb1 Br1 2_646 2_546 72.46(13)
O3 Pb1 Br1 . 2_546 81.80(15)
Br1 Pb1 Br1 . 2_546 82.410(17)
Pb1 Br1 Pb1 . 2_556 135.64(3)
C5 O1 Pb1 . 2_656 121.4(4)
C5 O1 Pb1 . . 98.7(4)
Pb1 O1 Pb1 2_656 . 139.2(2)
Pb1 O3 H3A . . 123.1
Pb1 O3 H3B . . 131.3
H3A O3 H3B . . 105.1
C4 N1 C1 . . 118.2(6)
C4 N1 Pb1 . 2_656 125.1(4)
C1 N1 Pb1 . 2_656 115.1(4)
C2 N2 C3 . . 117.6(6)
N1 C1 C2 . . 120.8(6)
N1 C1 C5 . . 118.2(6)
C2 C1 C5 . . 121.0(6)
N2 C2 C1 . . 121.6(6)
N2 C2 H2 . . 119.2
C1 C2 H2 . . 119.2
N2 C3 C4 . . 120.0(6)
N2 C3 C6 . . 116.8(7)
C4 C3 C6 . . 123.2(7)
N1 C4 C3 . . 121.8(6)
N1 C4 H4 . . 119.1
C3 C4 H4 . . 119.1
O2 C5 O1 . . 124.3(6)
O2 C5 C1 . . 118.7(6)
O1 C5 C1 . . 117.0(5)
C3 C6 H6A . . 109.5
C3 C6 H6B . . 109.5
H6A C6 H6B . . 109.5
C3 C6 H6C . . 109.5
H6A C6 H6C . . 109.5
H6B C6 H6C . . 109.5

loop_
_geom_bond_atom_site_label_1
_geom_bond_atom_site_label_2
_geom_bond_site_symmetry_2
_geom_bond_distance
Pb1 O1 2_646 2.531(5)
Pb1 O1 . 2.572(5)
Pb1 N1 2_646 2.631(6)
Pb1 O3 . 2.631(6)
Pb1 Br1 . 2.9688(8)
Pb1 Br1 2_546 3.1190(9)
Br1 Pb1 2_556 3.1190(9)
O1 C5 . 1.268(8)
O1 Pb1 2_656 2.531(5)
O2 C5 . 1.230(8)
O3 H3A . 0.8501
O3 H3B . 0.8510
N1 C4 . 1.331(9)
N1 C1 . 1.334(8)
N1 Pb1 2_656 2.631(5)
N2 C2 . 1.340(9)
N2 C3 . 1.353(9)
C1 C2 . 1.381(11)
C1 C5 . 1.514(9)
C2 H2 . 0.9300
C3 C4 . 1.388(10)
C3 C6 . 1.504(10)
C4 H4 . 0.9300
C6 H6A . 0.9600
C6 H6B . 0.9600
C6 H6C . 0.9600

loop_
_geom_hbond_atom_site_label_D
_geom_hbond_atom_site_label_H
_geom_hbond_atom_site_label_A
_geom_hbond_site_symmetry_A
_geom_hbond_distance_DH
_geom_hbond_distance_HA
_geom_hbond_distance_DA
_geom_hbond_angle_DHA
O3 H3A N2 3_657 0.85 1.97 2.816(9) 173.1
O3 H3B Br1 1_545 0.85 2.56 3.378(6) 161.3

loop_
_geom_torsion_atom_site_label_1
_geom_torsion_atom_site_label_2
_geom_torsion_atom_site_label_3
_geom_torsion_atom_site_label_4
_geom_torsion_site_symmetry_1
_geom_torsion_site_symmetry_4
_geom_torsion
O1 Pb1 Br1 Pb1 2_646 2_556 13.5(3)
O1 Pb1 Br1 Pb1 . 2_556 106.16(12)
N1 Pb1 Br1 Pb1 2_646 2_556 30.47(13)
O3 Pb1 Br1 Pb1 . 2_556 -121.43(15)
Br1 Pb1 Br1 Pb1 2_546 2_556 -41.59(4)
O1 Pb1 O1 C5 2_646 . -126.3(4)
N1 Pb1 O1 C5 2_646 . 172.3(4)
O3 Pb1 O1 C5 . . -23.9(5)
Br1 Pb1 O1 C5 . . 79.8(4)
Br1 Pb1 O1 C5 2_546 . 151.1(3)
O1 Pb1 O1 Pb1 2_646 2_656 43.5(3)
N1 Pb1 O1 Pb1 2_646 2_656 -17.9(3)
O3 Pb1 O1 Pb1 . 2_656 145.9(4)
Br1 Pb1 O1 Pb1 . 2_656 -110.4(3)
Br1 Pb1 O1 Pb1 2_546 2_656 -39.1(5)
C4 N1 C1 C2 . . -1.5(9)
Pb1 N1 C1 C2 2_656 . 164.8(5)
C4 N1 C1 C5 . . 177.7(6)
Pb1 N1 C1 C5 2_656 . -15.9(7)
C3 N2 C2 C1 . . 1.4(10)
N1 C1 C2 N2 . . 0.1(11)
C5 C1 C2 N2 . . -179.1(6)
C2 N2 C3 C4 . . -1.4(10)
C2 N2 C3 C6 . . 177.8(7)
C1 N1 C4 C3 . . 1.6(10)
Pb1 N1 C4 C3 2_656 . -163.3(5)
N2 C3 C4 N1 . . -0.1(10)
C6 C3 C4 N1 . . -179.3(7)
Pb1 O1 C5 O2 2_656 . -162.2(6)
Pb1 O1 C5 O2 . . 10.0(8)
Pb1 O1 C5 C1 2_656 . 18.3(8)
Pb1 O1 C5 C1 . . -169.5(5)
N1 C1 C5 O2 . . -179.9(6)
C2 C1 C5 O2 . . -0.7(10)
N1 C1 C5 O1 . . -0.4(9)
C2 C1 C5 O1 . . 178.8(6)
